data_4032516
loop_
_publ_author_name
'Kennington, Stuart C. D.'
'Ferr\'e, M\`onica'
'Romo, Juan M.'
'Romea, Pedro'
'Urp\'i, F\`elix'
'Font-Bardia, Merc\`e'

_publ_section_title
;
 Diastereoselective and Catalytic \a-Alkylation of Chiral N-Acyl
 Thiazolidinethiones with Stable Carbocationic Salts.
;
_journal_name_full 'The Journal of organic chemistry'
_journal_paper_doi 10.1021/acs.joc.7b00657
_journal_year 2017
_chemical_absolute_configuration rm
_chemical_formula_moiety 'C23 H22 N2 O3 S2'
_chemical_formula_sum 'C23 H22 N2 O3 S2'
_chemical_formula_weight 438.54
_chemical_name_systematic
;
 ?
;
_space_group_crystal_system orthorhombic
_space_group_IT_number 19
_space_group_name_Hall 'P 2ac 2ab'
_space_group_name_H-M_alt 'P 21 21 21'
_symmetry_space_group_name_Hall 'P 2ac 2ab'
_symmetry_space_group_name_H-M 'P 21 21 21'
_atom_sites_solution_hydrogens geom
_audit_creation_method SHELXL-97
_cell_angle_alpha 90
_cell_angle_beta 90
_cell_angle_gamma 90
_cell_formula_units_Z 4
_cell_length_a 8.6175(2)
_cell_length_b 12.9014(4)
_cell_length_c 19.9410(7)
_cell_measurement_reflns_used 5495
_cell_measurement_temperature 298(2)
_cell_measurement_theta_max 26.15
_cell_measurement_theta_min 2.57
_cell_volume 2217.00(12)
_computing_cell_refinement 'Bruker SAINT'
_computing_data_collection 'Bruker APEX2'
_computing_data_reduction 'Bruker SAINT'
_computing_molecular_graphics 'Bruker SHELXTL'
_computing_publication_material 'Bruker SHELXTL'
_computing_structure_refinement 'SHELXL-2014 (Sheldrick 2014)'
_computing_structure_solution 'SHELXS-97 (Sheldrick 2008)'
_diffrn_ambient_temperature 298(2)
_diffrn_measured_fraction_theta_full 0.996
_diffrn_measured_fraction_theta_max 0.997
_diffrn_measurement_device_type 'D8 Venture'
_diffrn_measurement_method '\f and \w scans'
_diffrn_radiation_type MoK\a
_diffrn_radiation_wavelength 0.71073
_diffrn_reflns_av_R_equivalents 0.0955
_diffrn_reflns_av_unetI/netI 0.0594
_diffrn_reflns_Laue_measured_fraction_full 0.996
_diffrn_reflns_Laue_measured_fraction_max 0.997
_diffrn_reflns_limit_h_max 10
_diffrn_reflns_limit_h_min -10
_diffrn_reflns_limit_k_max 15
_diffrn_reflns_limit_k_min -16
_diffrn_reflns_limit_l_max 24
_diffrn_reflns_limit_l_min -24
_diffrn_reflns_number 16042
_diffrn_reflns_point_group_measured_fraction_full 0.996
_diffrn_reflns_point_group_measured_fraction_max 0.996
_diffrn_reflns_theta_full 25.242
_diffrn_reflns_theta_max 26.410
_diffrn_reflns_theta_min 2.575
_diffrn_source microfocus
_exptl_absorpt_coefficient_mu 0.267
_exptl_absorpt_correction_T_max 0.7454
_exptl_absorpt_correction_T_min 0.6510
_exptl_absorpt_correction_type multi-scan
_exptl_absorpt_process_details sadabs
_exptl_crystal_colour yellow
_exptl_crystal_density_diffrn 1.314
_exptl_crystal_description prism
_exptl_crystal_F_000 920
_exptl_crystal_size_max 0.501
_exptl_crystal_size_mid 0.129
_exptl_crystal_size_min 0.070
_refine_diff_density_max 0.151
_refine_diff_density_min -0.192
_refine_diff_density_rms 0.042
_refine_ls_abs_structure_details
;
 Flack x determined using 1202 quotients [(I+)-(I-)]/[(I+)+(I-)]
 (Parsons and Flack (2004), Acta Cryst. A60, s61).
;
_refine_ls_abs_structure_Flack -0.04(6)
_refine_ls_extinction_method none
_refine_ls_goodness_of_fit_ref 1.069
_refine_ls_hydrogen_treatment constr
_refine_ls_matrix_type full
_refine_ls_number_parameters 273
_refine_ls_number_reflns 4541
_refine_ls_number_restraints 0
_refine_ls_restrained_S_all 1.069
_refine_ls_R_factor_all 0.0705
_refine_ls_R_factor_gt 0.0474
_refine_ls_shift/su_max 0.000
_refine_ls_shift/su_mean 0.000
_refine_ls_structure_factor_coef Fsqd
_refine_ls_weighting_details
;
 w=1/[\s^2^(Fo^2^)+(0.0445P)^2^+0.4413P]
 where P=(Fo^2^+2Fc^2^)/3
;
_refine_ls_weighting_scheme calc
_refine_ls_wR_factor_gt 0.1060
_refine_ls_wR_factor_ref 0.1202
_reflns_Friedel_coverage 0.754
_reflns_Friedel_fraction_full 0.995
_reflns_Friedel_fraction_max 0.995
_reflns_number_gt 3441
_reflns_number_total 4541
_reflns_threshold_expression 'I > 2\s(I)'
_cod_data_source_file jo7b00657_si_003.cif
_cod_data_source_block mo_O31UB144B_0m_a
_cod_database_code 4032516
_shelx_space_group_comment
;
The symmetry employed for this shelxl refinement is uniquely defined
by the following loop, which should always be used as a source of
symmetry information in preference to the above space-group names.
They are only intended as comments.
;

loop_
_space_group_symop_operation_xyz
'x, y, z'
'-x+1/2, -y, z+1/2'
'-x, y+1/2, -z+1/2'
'x+1/2, -y+1/2, -z'

loop_
_atom_site_label
_atom_site_type_symbol
_atom_site_fract_x
_atom_site_fract_y
_atom_site_fract_z
_atom_site_U_iso_or_equiv
_atom_site_adp_type
_atom_site_occupancy
_atom_site_site_symmetry_order
_atom_site_calc_flag
_atom_site_refinement_flags_posn
_atom_site_refinement_flags_adp
S1 S 0.56716(16) 0.62180(9) 0.67212(8) 0.0833(4) Uani 1 1 d . .
S2 S 0.52159(15) 0.49128(12) 0.55236(7) 0.0810(4) Uani 1 1 d . .
O1 O 0.3138(3) 0.29431(18) 0.70335(14) 0.0550(7) Uani 1 1 d . .
O2 O 0.1535(4) 0.5234(2) 0.49441(14) 0.0643(8) Uani 1 1 d . .
O3 O 0.1026(3) 0.49491(19) 0.72100(12) 0.0475(6) Uani 1 1 d . .
N1 N 0.4303(3) 0.4464(2) 0.67879(15) 0.0419(7) Uani 1 1 d . .
N2 N 0.1466(3) 0.4858(2) 0.60777(14) 0.0408(6) Uani 1 1 d . .
C1 C 0.4973(4) 0.5115(3) 0.6321(2) 0.0542(10) Uani 1 1 d . .
C2 C 0.4969(6) 0.5835(3) 0.7529(3) 0.0768(14) Uani 1 1 d . .
H2A H 0.5731 0.5991 0.7872 0.092 Uiso 1 1 calc R U
H2B H 0.4015 0.6199 0.7634 0.092 Uiso 1 1 calc R U
C3 C 0.4678(4) 0.4667(3) 0.7493(2) 0.0502(9) Uani 1 1 d . .
H3 H 0.3747 0.4518 0.7759 0.060 Uiso 1 1 calc R U
C4 C 0.5996(5) 0.3978(4) 0.7762(2) 0.0623(11) Uani 1 1 d . .
H4 H 0.5709 0.3262 0.7655 0.075 Uiso 1 1 calc R U
C5 C 0.7534(6) 0.4168(5) 0.7435(3) 0.0862(17) Uani 1 1 d . .
H5A H 0.7437 0.4077 0.6959 0.129 Uiso 1 1 calc R U
H5B H 0.8283 0.3686 0.7607 0.129 Uiso 1 1 calc R U
H5C H 0.7868 0.4863 0.7529 0.129 Uiso 1 1 calc R U
C6 C 0.6073(7) 0.4045(5) 0.8518(3) 0.0946(18) Uani 1 1 d . .
H6A H 0.6335 0.4740 0.8648 0.142 Uiso 1 1 calc R U
H6B H 0.6849 0.3575 0.8681 0.142 Uiso 1 1 calc R U
H6C H 0.5083 0.3863 0.8704 0.142 Uiso 1 1 calc R U
C7 C 0.3228(4) 0.3665(2) 0.66486(18) 0.0423(8) Uani 1 1 d . .
C8 C 0.2092(4) 0.3798(2) 0.60697(18) 0.0402(8) Uani 1 1 d . .
H8 H 0.2651 0.3692 0.5647 0.048 Uiso 1 1 calc R U
C9 C 0.0779(4) 0.3000(2) 0.61143(18) 0.0410(8) Uani 1 1 d . .
H9 H 0.0286 0.3070 0.6555 0.049 Uiso 1 1 calc R U
C10 C 0.1314(5) 0.1898(3) 0.60374(19) 0.0496(9) Uani 1 1 d . .
H10 H 0.2320 0.1765 0.5892 0.059 Uiso 1 1 calc R U
C11 C 0.0366(6) 0.1108(3) 0.6174(2) 0.0626(12) Uani 1 1 d . .
H11 H 0.0790 0.0445 0.6167 0.075 Uiso 1 1 calc R U
C12 C -0.1251(6) 0.1197(4) 0.6332(2) 0.0723(13) Uani 1 1 d . .
H12 H -0.1661 0.0716 0.6631 0.087 Uiso 1 1 calc R U
C13 C -0.2220(6) 0.1908(4) 0.6088(2) 0.0729(13) Uani 1 1 d . .
H13 H -0.3246 0.1883 0.6231 0.087 Uiso 1 1 calc R U
C14 C -0.1813(5) 0.2708(4) 0.5623(2) 0.0657(12) Uani 1 1 d . .
H14 H -0.2571 0.2920 0.5321 0.079 Uiso 1 1 calc R U
C15 C -0.0434(5) 0.3172(3) 0.5589(2) 0.0528(9) Uani 1 1 d . .
H15 H -0.0221 0.3612 0.5231 0.063 Uiso 1 1 calc R U
C16 C 0.1220(5) 0.5477(3) 0.5504(2) 0.0462(8) Uani 1 1 d . .
C17 C 0.0486(5) 0.6439(2) 0.57711(19) 0.0466(9) Uani 1 1 d . .
C18 C -0.0007(6) 0.7318(3) 0.5435(2) 0.0653(12) Uani 1 1 d . .
H18 H 0.0122 0.7389 0.4974 0.078 Uiso 1 1 calc R U
C19 C -0.0698(5) 0.8084(3) 0.5813(3) 0.0672(12) Uani 1 1 d . .
H19 H -0.1045 0.8683 0.5602 0.081 Uiso 1 1 calc R U
C20 C -0.0888(5) 0.7983(3) 0.6496(3) 0.0620(11) Uani 1 1 d . .
H20 H -0.1367 0.8513 0.6735 0.074 Uiso 1 1 calc R U
C21 C -0.0379(4) 0.7107(3) 0.6835(2) 0.0499(9) Uani 1 1 d . .
H21 H -0.0494 0.7038 0.7297 0.060 Uiso 1 1 calc R U
C22 C 0.0304(4) 0.6348(2) 0.64528(18) 0.0407(8) Uani 1 1 d . .
C23 C 0.0939(4) 0.5329(2) 0.66599(18) 0.0371(7) Uani 1 1 d . .

loop_
_atom_site_aniso_label
_atom_site_aniso_U_11
_atom_site_aniso_U_22
_atom_site_aniso_U_33
_atom_site_aniso_U_23
_atom_site_aniso_U_13
_atom_site_aniso_U_12
S1 0.0810(8) 0.0442(6) 0.1248(12) 0.0102(7) 0.0096(8) -0.0202(6)
S2 0.0740(7) 0.0989(9) 0.0701(8) 0.0278(7) 0.0207(6) 0.0010(7)
O1 0.0661(17) 0.0344(13) 0.0643(17) 0.0145(13) -0.0187(14) -0.0081(12)
O2 0.100(2) 0.0504(16) 0.0426(16) 0.0066(13) 0.0071(15) 0.0146(15)
O3 0.0542(14) 0.0460(14) 0.0425(14) 0.0061(12) 0.0004(11) 0.0024(12)
N1 0.0417(15) 0.0327(13) 0.0511(18) 0.0019(13) 0.0019(13) -0.0017(12)
N2 0.0550(16) 0.0277(13) 0.0397(15) 0.0033(13) 0.0016(13) 0.0049(12)
C1 0.0434(19) 0.044(2) 0.075(3) 0.0158(19) 0.0086(18) 0.0030(17)
C2 0.077(3) 0.051(2) 0.102(4) -0.025(2) 0.008(3) -0.015(2)
C3 0.044(2) 0.045(2) 0.061(2) -0.0106(18) 0.0071(18) -0.0104(16)
C4 0.059(2) 0.064(3) 0.065(3) 0.003(2) -0.012(2) -0.003(2)
C5 0.059(3) 0.117(5) 0.083(4) 0.005(3) 0.000(3) 0.018(3)
C6 0.080(3) 0.131(5) 0.072(3) 0.010(3) -0.013(3) -0.024(3)
C7 0.052(2) 0.0285(16) 0.047(2) 0.0008(16) 0.0003(17) 0.0030(14)
C8 0.0523(19) 0.0253(15) 0.043(2) 0.0022(15) 0.0017(16) 0.0061(15)
C9 0.050(2) 0.0326(16) 0.0404(19) 0.0001(15) -0.0046(15) 0.0010(14)
C10 0.063(2) 0.0348(18) 0.051(2) -0.0011(17) -0.0072(19) 0.0042(16)
C11 0.091(3) 0.0344(19) 0.062(3) 0.0032(19) -0.018(2) -0.006(2)
C12 0.087(3) 0.065(3) 0.064(3) 0.014(2) -0.015(3) -0.027(3)
C13 0.065(3) 0.089(3) 0.065(3) 0.002(3) -0.009(2) -0.018(3)
C14 0.069(3) 0.064(3) 0.064(3) -0.001(2) -0.024(2) 0.004(2)
C15 0.067(3) 0.0426(19) 0.049(2) -0.0016(17) -0.011(2) 0.0040(18)
C16 0.059(2) 0.0353(17) 0.044(2) 0.0064(17) -0.0011(18) 0.0009(16)
C17 0.054(2) 0.0331(17) 0.052(2) 0.0062(16) -0.0062(18) 0.0033(16)
C18 0.092(3) 0.043(2) 0.060(3) 0.0119(19) -0.011(2) 0.006(2)
C19 0.075(3) 0.036(2) 0.091(4) 0.011(2) -0.013(3) 0.011(2)
C20 0.059(2) 0.039(2) 0.088(3) -0.006(2) -0.004(2) 0.0101(19)
C21 0.0477(19) 0.0398(18) 0.062(2) -0.0043(18) -0.0005(19) 0.0014(16)
C22 0.0396(17) 0.0303(16) 0.052(2) 0.0007(15) -0.0030(16) -0.0010(14)
C23 0.0379(16) 0.0312(15) 0.042(2) 0.0009(15) -0.0017(15) -0.0017(13)

loop_
_atom_type_symbol
_atom_type_description
_atom_type_scat_dispersion_real
_atom_type_scat_dispersion_imag
_atom_type_scat_source
C C 0.0033 0.0016 'International Tables Vol C Tables 4.2.6.8 and 6.1.1.4'
H H 0.0000 0.0000 'International Tables Vol C Tables 4.2.6.8 and 6.1.1.4'
N N 0.0061 0.0033 'International Tables Vol C Tables 4.2.6.8 and 6.1.1.4'
O O 0.0106 0.0060 'International Tables Vol C Tables 4.2.6.8 and 6.1.1.4'
S S 0.1246 0.1234 'International Tables Vol C Tables 4.2.6.8 and 6.1.1.4'

loop_
_geom_angle_atom_site_label_1
_geom_angle_atom_site_label_2
_geom_angle_atom_site_label_3
_geom_angle
C1 S1 C2 94.0(2)
C1 N1 C7 125.8(3)
C1 N1 C3 116.5(3)
C7 N1 C3 117.6(3)
C23 N2 C16 112.4(3)
C23 N2 C8 122.5(3)
C16 N2 C8 125.0(3)
N1 C1 S2 128.1(3)
N1 C1 S1 109.4(3)
S2 C1 S1 122.4(2)
C3 C2 S1 106.6(3)
C3 C2 H2A 110.4
S1 C2 H2A 110.4
C3 C2 H2B 110.4
S1 C2 H2B 110.4
H2A C2 H2B 108.6
N1 C3 C2 104.8(3)
N1 C3 C4 113.2(3)
C2 C3 C4 115.6(4)
N1 C3 H3 107.6
C2 C3 H3 107.6
C4 C3 H3 107.6
C5 C4 C6 112.7(4)
C5 C4 C3 114.0(4)
C6 C4 C3 110.3(4)
C5 C4 H4 106.4
C6 C4 H4 106.4
C3 C4 H4 106.4
C4 C5 H5A 109.5
C4 C5 H5B 109.5
H5A C5 H5B 109.5
C4 C5 H5C 109.5
H5A C5 H5C 109.5
H5B C5 H5C 109.5
C4 C6 H6A 109.5
C4 C6 H6B 109.5
H6A C6 H6B 109.5
C4 C6 H6C 109.5
H6A C6 H6C 109.5
H6B C6 H6C 109.5
O1 C7 N1 118.6(3)
O1 C7 C8 121.8(3)
N1 C7 C8 119.2(3)
N2 C8 C7 109.4(3)
N2 C8 C9 110.7(3)
C7 C8 C9 110.8(3)
N2 C8 H8 108.6
C7 C8 H8 108.6
C9 C8 H8 108.6
C15 C9 C10 106.4(3)
C15 C9 C8 112.1(3)
C10 C9 C8 113.8(3)
C15 C9 H9 108.1
C10 C9 H9 108.1
C8 C9 H9 108.1
C11 C10 C9 121.0(4)
C11 C10 H10 119.5
C9 C10 H10 119.5
C10 C11 C12 125.3(4)
C10 C11 H11 117.3
C12 C11 H11 117.3
C13 C12 C11 125.7(5)
C13 C12 H12 117.1
C11 C12 H12 117.1
C12 C13 C14 125.4(5)
C12 C13 H13 117.3
C14 C13 H13 117.3
C15 C14 C13 125.1(4)
C15 C14 H14 117.4
C13 C14 H14 117.4
C14 C15 C9 121.4(4)
C14 C15 H15 119.3
C9 C15 H15 119.3
O2 C16 N2 125.2(3)
O2 C16 C17 130.5(3)
N2 C16 C17 104.2(3)
C22 C17 C18 121.0(4)
C22 C17 C16 109.3(3)
C18 C17 C16 129.7(4)
C19 C18 C17 117.0(4)
C19 C18 H18 121.5
C17 C18 H18 121.5
C20 C19 C18 121.7(4)
C20 C19 H19 119.2
C18 C19 H19 119.2
C19 C20 C21 121.3(4)
C19 C20 H20 119.3
C21 C20 H20 119.3
C22 C21 C20 116.5(4)
C22 C21 H21 121.8
C20 C21 H21 121.8
C21 C22 C17 122.5(3)
C21 C22 C23 129.5(3)
C17 C22 C23 108.0(3)
O3 C23 N2 124.4(3)
O3 C23 C22 129.6(3)
N2 C23 C22 106.0(3)

loop_
_geom_bond_atom_site_label_1
_geom_bond_atom_site_label_2
_geom_bond_distance
S1 C1 1.739(4)
S1 C2 1.790(6)
S2 C1 1.625(5)
O1 C7 1.209(4)
O2 C16 1.191(4)
O3 C23 1.204(4)
N1 C1 1.380(5)
N1 C7 1.414(4)
N1 C3 1.467(5)
N2 C23 1.387(4)
N2 C16 1.411(4)
N2 C8 1.469(4)
C2 C3 1.529(5)
C2 H2A 0.9700
C2 H2B 0.9700
C3 C4 1.538(6)
C3 H3 0.9800
C4 C5 1.498(7)
C4 C6 1.511(6)
C4 H4 0.9800
C5 H5A 0.9600
C5 H5B 0.9600
C5 H5C 0.9600
C6 H6A 0.9600
C6 H6B 0.9600
C6 H6C 0.9600
C7 C8 1.524(5)
C8 C9 1.532(5)
C8 H8 0.9800
C9 C15 1.496(5)
C9 C10 1.503(5)
C9 H9 0.9800
C10 C11 1.335(6)
C10 H10 0.9300
C11 C12 1.433(7)
C11 H11 0.9300
C12 C13 1.333(7)
C12 H12 0.9300
C13 C14 1.430(7)
C13 H13 0.9300
C14 C15 1.332(6)
C14 H14 0.9300
C15 H15 0.9300
C16 C17 1.492(5)
C17 C22 1.374(5)
C17 C18 1.384(5)
C18 C19 1.379(6)
C18 H18 0.9300
C19 C20 1.378(7)
C19 H19 0.9300
C20 C21 1.388(6)
C20 H20 0.9300
C21 C22 1.373(5)
C21 H21 0.9300
C22 C23 1.483(5)
